data_4507828
loop_
_publ_author_name
'Fan, Liming'
'Zhang, Xiutang'
'Sun, Zhong'
'Zhang, Wei'
'Ding, Yuanshuai'
'Fan, Weiliu'
'Sun, Liming'
'Zhao, Xian'
'Lei, Han'

_publ_section_title
;
 Ancillary Ligands Dependent Structural Diversity of A Series of
 Metal--Organic Frameworks Based on 3,5-Bis(3-carboxyphenyl)pyridine
;
_journal_issue 6
_journal_name_full 'Crystal Growth &amp; Design'
_journal_page_first 2462
_journal_paper_doi 10.1021/cg400172w
_journal_volume 13
_journal_year 2013
_chemical_formula_sum 'C79 H58 N9 Ni2 O8'
_chemical_formula_weight 1378.76
_chemical_name_systematic
; 
 ? 
;
_space_group_IT_number 2
_symmetry_cell_setting triclinic
_symmetry_space_group_name_Hall '-P 1'
_symmetry_space_group_name_H-M 'P -1'
_atom_sites_solution_hydrogens geom
_atom_sites_solution_primary direct
_atom_sites_solution_secondary difmap
_audit_creation_method SHELXL-97
_cell_angle_alpha 70.954(4)
_cell_angle_beta 81.123(5)
_cell_angle_gamma 87.101(4)
_cell_formula_units_Z 2
_cell_length_a 10.496(3)
_cell_length_b 16.263(4)
_cell_length_c 19.895(5)
_cell_measurement_reflns_used 2625
_cell_measurement_temperature 298(2)
_cell_measurement_theta_max 23.38
_cell_measurement_theta_min 2.38
_cell_volume 3171.6(14)
_computing_cell_refinement 'SAINT-Plus (Bruker, 2001)'
_computing_data_collection 'APEX2 (Bruker, 2004)'
_computing_data_reduction SAINT-Plus
_computing_molecular_graphics 'SHELXTL (Sheldrick, 2008)'
_computing_publication_material SHELXTL
_computing_structure_refinement 'SHELXL97 (Sheldrick, 2008)'
_computing_structure_solution 'SHELXS97 (Sheldrick, 2008)'
_diffrn_ambient_temperature 298(2)
_diffrn_measured_fraction_theta_full 0.980
_diffrn_measured_fraction_theta_max 0.980
_diffrn_measurement_device_type 'Bruker APEXII CCD'
_diffrn_measurement_method '\f and \w scans'
_diffrn_radiation_monochromator graphite
_diffrn_radiation_source 'fine-focus sealed tube'
_diffrn_radiation_type MoK\a
_diffrn_radiation_wavelength 0.71073
_diffrn_reflns_av_R_equivalents 0.0440
_diffrn_reflns_av_sigmaI/netI 0.1019
_diffrn_reflns_limit_h_max 11
_diffrn_reflns_limit_h_min -12
_diffrn_reflns_limit_k_max 19
_diffrn_reflns_limit_k_min -19
_diffrn_reflns_limit_l_max 18
_diffrn_reflns_limit_l_min -23
_diffrn_reflns_number 15574
_diffrn_reflns_theta_full 25.00
_diffrn_reflns_theta_max 25.00
_diffrn_reflns_theta_min 1.32
_diffrn_standards_number 0
_exptl_absorpt_coefficient_mu 0.663
_exptl_absorpt_correction_T_max 0.9488
_exptl_absorpt_correction_T_min 0.9246
_exptl_absorpt_correction_type multi-scan
_exptl_absorpt_process_details '(SADABS; Bruker, 2001)'
_exptl_crystal_colour green
_exptl_crystal_density_diffrn 1.444
_exptl_crystal_density_method 'not measured'
_exptl_crystal_description block
_exptl_crystal_F_000 1430
_exptl_crystal_size_max 0.12
_exptl_crystal_size_mid 0.10
_exptl_crystal_size_min 0.08
_refine_diff_density_max 1.226
_refine_diff_density_min -0.558
_refine_diff_density_rms 0.108
_refine_ls_extinction_method none
_refine_ls_goodness_of_fit_ref 1.001
_refine_ls_hydrogen_treatment mixed
_refine_ls_matrix_type full
_refine_ls_number_parameters 883
_refine_ls_number_reflns 10968
_refine_ls_number_restraints 0
_refine_ls_restrained_S_all 1.001
_refine_ls_R_factor_all 0.1149
_refine_ls_R_factor_gt 0.0684
_refine_ls_shift/su_max 0.007
_refine_ls_shift/su_mean 0.001
_refine_ls_structure_factor_coef Fsqd
_refine_ls_weighting_details 'calc w=1/[\s^2^(Fo^2^)+(0.1100P)^2^+0.0000P] where P=(Fo^2^+2Fc^2^)/3'
_refine_ls_weighting_scheme calc
_refine_ls_wR_factor_gt 0.1743
_refine_ls_wR_factor_ref 0.2029
_reflns_number_gt 6832
_reflns_number_total 10968
_reflns_threshold_expression I>2\s(I)
_cod_data_source_file cg400172w_si_010.cif
_cod_data_source_block p
_cod_depositor_comments
;
The following automatic conversions were performed:

'_symmetry_cell_setting' value 'Triclinic' changed to 'triclinic'
according to /home/saulius/struct/CIF-dictionaries/cif_core.dic
dictionary named 'cif_core.dic' version 2.3.1 from 2005-06-27.

Automatic conversion script
Id: cif_fix_values 1891 2012-01-12 08:04:46Z andrius 
;
_cod_original_cell_volume 3171.7(13)
_cod_original_sg_symbol_H-M P-1
_cod_database_code 4507828

loop_
_symmetry_equiv_pos_as_xyz
'x, y, z'
'-x, -y, -z'

loop_
_atom_site_label
_atom_site_type_symbol
_atom_site_fract_x
_atom_site_fract_y
_atom_site_fract_z
_atom_site_U_iso_or_equiv
_atom_site_adp_type
_atom_site_occupancy
_atom_site_symmetry_multiplicity
_atom_site_calc_flag
_atom_site_refinement_flags
C1 C 0.1329(5) 0.7270(3) 0.2106(3) 0.0308(12) Uani 1 1 d .
H1 H 0.2034 0.6896 0.2149 0.037 Uiso 1 1 calc R
C2 C 0.0538(5) 0.7273(3) 0.2732(3) 0.0249(11) Uani 1 1 d .
C3 C -0.0468(5) 0.7864(3) 0.2661(3) 0.0257(11) Uani 1 1 d .
H3 H -0.1002 0.7908 0.3066 0.031 Uiso 1 1 calc R
C4 C -0.0683(4) 0.8397(3) 0.1975(3) 0.0252(11) Uani 1 1 d .
C5 C 0.0143(5) 0.8319(3) 0.1384(3) 0.0289(12) Uani 1 1 d .
H5 H 0.0000 0.8662 0.0926 0.035 Uiso 1 1 calc R
C6 C -0.1810(5) 0.8998(3) 0.1878(3) 0.0266(11) Uani 1 1 d .
C7 C -0.1751(5) 0.9808(3) 0.1355(3) 0.0280(12) Uani 1 1 d .
H7 H -0.0985 0.9987 0.1046 0.034 Uiso 1 1 calc R
C8 C -0.2819(5) 1.0363(3) 0.1282(3) 0.0298(12) Uani 1 1 d .
C9 C -0.3948(5) 1.0102(4) 0.1751(3) 0.0482(16) Uani 1 1 d .
H9 H -0.4652 1.0476 0.1720 0.058 Uiso 1 1 calc R
C10 C -0.4035(6) 0.9288(4) 0.2265(4) 0.061(2) Uani 1 1 d .
H10 H -0.4804 0.9108 0.2572 0.073 Uiso 1 1 calc R
C11 C -0.2976(5) 0.8744(4) 0.2322(3) 0.0479(16) Uani 1 1 d .
H11 H -0.3045 0.8193 0.2665 0.057 Uiso 1 1 calc R
C12 C -0.2771(5) 1.1264(3) 0.0744(3) 0.0325(12) Uani 1 1 d .
C13 C 0.0785(5) 0.6625(3) 0.3422(3) 0.0265(11) Uani 1 1 d .
C14 C 0.1190(5) 0.5798(3) 0.3416(3) 0.0288(12) Uani 1 1 d .
H14 H 0.1268 0.5672 0.2988 0.035 Uiso 1 1 calc R
C15 C 0.1481(4) 0.5155(3) 0.4030(3) 0.0270(11) Uani 1 1 d .
C16 C 0.1384(5) 0.5347(3) 0.4665(3) 0.0333(13) Uani 1 1 d .
H16 H 0.1604 0.4929 0.5076 0.040 Uiso 1 1 calc R
C17 C 0.0957(5) 0.6165(3) 0.4691(3) 0.0342(13) Uani 1 1 d .
H17 H 0.0890 0.6287 0.5120 0.041 Uiso 1 1 calc R
C18 C 0.0631(5) 0.6797(3) 0.4079(3) 0.0306(12) Uani 1 1 d .
H18 H 0.0313 0.7333 0.4103 0.037 Uiso 1 1 calc R
C19 C 0.1837(5) 0.4260(3) 0.3963(3) 0.0370(13) Uani 1 1 d .
C20 C 0.3612(5) 0.2958(3) 0.2960(3) 0.0303(12) Uani 1 1 d .
H20 H 0.2932 0.3351 0.2933 0.036 Uiso 1 1 calc R
C21 C 0.4355(5) 0.2950(3) 0.2322(3) 0.0261(11) Uani 1 1 d .
C22 C 0.5376(4) 0.2351(3) 0.2370(3) 0.0245(11) Uani 1 1 d .
H22 H 0.5896 0.2323 0.1955 0.029 Uiso 1 1 calc R
C23 C 0.5609(5) 0.1800(3) 0.3040(3) 0.0257(11) Uani 1 1 d .
C24 C 0.4807(5) 0.1871(3) 0.3647(3) 0.0287(12) Uani 1 1 d .
H24 H 0.4969 0.1511 0.4096 0.034 Uiso 1 1 calc R
C25 C 0.6695(5) 0.1167(3) 0.3106(3) 0.0267(11) Uani 1 1 d .
C26 C 0.7824(5) 0.1357(3) 0.2613(3) 0.0378(13) Uani 1 1 d .
H26 H 0.7910 0.1894 0.2253 0.045 Uiso 1 1 calc R
C27 C 0.8820(5) 0.0758(3) 0.2653(3) 0.0403(14) Uani 1 1 d .
H27 H 0.9563 0.0891 0.2316 0.048 Uiso 1 1 calc R
C28 C 0.8710(5) -0.0035(3) 0.3191(3) 0.0344(13) Uani 1 1 d .
H28 H 0.9376 -0.0438 0.3214 0.041 Uiso 1 1 calc R
C29 C 0.7623(5) -0.0233(3) 0.3694(3) 0.0267(11) Uani 1 1 d .
C30 C 0.6611(5) 0.0375(3) 0.3643(3) 0.0268(11) Uani 1 1 d .
H30 H 0.5868 0.0238 0.3979 0.032 Uiso 1 1 calc R
C31 C 0.7497(5) -0.1080(3) 0.4291(3) 0.0281(12) Uani 1 1 d .
C32 C 0.4074(4) 0.3550(3) 0.1612(3) 0.0243(11) Uani 1 1 d .
C33 C 0.4376(4) 0.3309(3) 0.0997(3) 0.0252(11) Uani 1 1 d .
H33 H 0.4764 0.2773 0.1028 0.030 Uiso 1 1 calc R
C34 C 0.4110(5) 0.3851(3) 0.0343(3) 0.0305(12) Uani 1 1 d .
H34 H 0.4299 0.3671 -0.0059 0.037 Uiso 1 1 calc R
C35 C 0.3569(5) 0.4654(3) 0.0275(3) 0.0276(11) Uani 1 1 d .
H35 H 0.3405 0.5018 -0.0172 0.033 Uiso 1 1 calc R
C36 C 0.3269(5) 0.4924(3) 0.0872(3) 0.0296(12) Uani 1 1 d .
C37 C 0.3508(4) 0.4361(3) 0.1548(3) 0.0258(11) Uani 1 1 d .
H37 H 0.3287 0.4532 0.1954 0.031 Uiso 1 1 calc R
C38 C 0.2767(5) 0.5843(4) 0.0781(3) 0.0364(13) Uani 1 1 d .
C39 C 0.5472(5) -0.2644(3) 0.4402(3) 0.0361(13) Uani 1 1 d .
H39 H 0.5832 -0.2173 0.4022 0.043 Uiso 1 1 calc R
C40 C 0.4968(6) -0.3558(4) 0.5446(3) 0.0540(17) Uani 1 1 d .
H40 H 0.4918 -0.3842 0.5938 0.065 Uiso 1 1 calc R
C41 C 0.4365(6) -0.3814(4) 0.4999(4) 0.0557(18) Uani 1 1 d .
H41 H 0.3832 -0.4297 0.5123 0.067 Uiso 1 1 calc R
C42 C 0.4378(6) -0.3291(4) 0.3653(3) 0.0434(15) Uani 1 1 d .
H42A H 0.4394 -0.2712 0.3303 0.052 Uiso 1 1 calc R
H42B H 0.3511 -0.3518 0.3733 0.052 Uiso 1 1 calc R
C43 C 0.5318(5) -0.3876(4) 0.3343(3) 0.0369(13) Uani 1 1 d .
C44 C 0.4860(5) -0.4420(4) 0.3023(3) 0.0383(14) Uani 1 1 d .
H44 H 0.3977 -0.4463 0.3033 0.046 Uiso 1 1 calc R
C45 C 0.5697(5) -0.4897(4) 0.2690(3) 0.0387(14) Uani 1 1 d .
H45 H 0.5365 -0.5250 0.2473 0.046 Uiso 1 1 calc R
C46 C 0.7031(5) -0.4866(4) 0.2671(3) 0.0375(13) Uani 1 1 d .
C47 C 0.7464(6) -0.4322(4) 0.3000(4) 0.0560(18) Uani 1 1 d .
H47 H 0.8346 -0.4282 0.2995 0.067 Uiso 1 1 calc R
C48 C 0.6643(6) -0.3842(4) 0.3331(4) 0.0594(19) Uani 1 1 d .
H48 H 0.6975 -0.3492 0.3550 0.071 Uiso 1 1 calc R
C49 C 0.9712(5) -0.7347(3) 0.0370(3) 0.0373(13) Uani 1 1 d .
H49 H 0.9363 -0.7855 0.0711 0.045 Uiso 1 1 calc R
C50 C 1.0249(5) -0.6342(4) -0.0618(3) 0.0475(16) Uani 1 1 d .
H50 H 1.0339 -0.6015 -0.1104 0.057 Uiso 1 1 calc R
C51 C 1.0766(6) -0.6136(4) -0.0115(3) 0.0506(17) Uani 1 1 d .
H51 H 1.1264 -0.5650 -0.0185 0.061 Uiso 1 1 calc R
C52 C 1.0641(5) -0.6808(4) 0.1236(3) 0.0387(14) Uani 1 1 d .
H52A H 1.1498 -0.6587 0.1200 0.046 Uiso 1 1 calc R
H52B H 1.0612 -0.7409 0.1548 0.046 Uiso 1 1 calc R
C53 C 0.9677(5) -0.6290(3) 0.1572(3) 0.0350(13) Uani 1 1 d .
C54 C 0.8429(5) -0.6110(4) 0.1404(3) 0.0425(14) Uani 1 1 d .
H54 H 0.8166 -0.6302 0.1055 0.051 Uiso 1 1 calc R
C55 C 0.7579(5) -0.5649(4) 0.1751(3) 0.0427(15) Uani 1 1 d .
H55 H 0.6758 -0.5526 0.1623 0.051 Uiso 1 1 calc R
C56 C 0.7923(5) -0.5363(3) 0.2290(3) 0.0344(13) Uani 1 1 d .
C57 C 0.9173(5) -0.5565(4) 0.2458(3) 0.0431(15) Uani 1 1 d .
H57 H 0.9429 -0.5402 0.2824 0.052 Uiso 1 1 calc R
C58 C 1.0030(5) -0.5996(4) 0.2098(3) 0.0431(15) Uani 1 1 d .
H58 H 1.0865 -0.6094 0.2209 0.052 Uiso 1 1 calc R
C59 C 0.4809(5) 0.8223(4) 0.0451(3) 0.0431(15) Uani 1 1 d .
H59 H 0.4603 0.8715 0.0086 0.052 Uiso 1 1 calc R
C60 C 0.5884(6) 0.7309(4) 0.1199(3) 0.0565(18) Uani 1 1 d .
H60 H 0.6540 0.7035 0.1457 0.068 Uiso 1 1 calc R
C61 C 0.4679(6) 0.7014(4) 0.1295(3) 0.0524(17) Uani 1 1 d .
H61 H 0.4364 0.6493 0.1632 0.063 Uiso 1 1 calc R
C62 C 0.7096(6) 0.8650(5) 0.0364(3) 0.0624(19) Uani 1 1 d .
H62A H 0.7859 0.8327 0.0519 0.075 Uiso 1 1 calc R
H62B H 0.6996 0.9132 0.0553 0.075 Uiso 1 1 calc R
C63 C 0.7282(5) 0.9004(4) -0.0453(3) 0.0445(15) Uani 1 1 d .
C64 C 0.7196(6) 0.8488(4) -0.0866(4) 0.0501(16) Uani 1 1 d .
H64 H 0.7054 0.7894 -0.0642 0.060 Uiso 1 1 calc R
C65 C 0.7313(6) 0.8820(4) -0.1604(3) 0.0475(16) Uani 1 1 d .
H65 H 0.7252 0.8448 -0.1867 0.057 Uiso 1 1 calc R
C66 C 0.7521(5) 0.9697(4) -0.1961(3) 0.0383(14) Uani 1 1 d .
C67 C 0.7637(7) 1.0208(4) -0.1540(4) 0.064(2) Uani 1 1 d .
H67 H 0.7808 1.0798 -0.1764 0.077 Uiso 1 1 calc R
C68 C 0.7510(7) 0.9878(4) -0.0795(4) 0.0597(19) Uani 1 1 d .
H68 H 0.7579 1.0245 -0.0529 0.072 Uiso 1 1 calc R
C69 C 0.7567(5) 1.0068(4) -0.2763(3) 0.0414(14) Uani 1 1 d .
C70 C 0.7669(8) 0.9539(4) -0.3192(4) 0.068(2) Uani 1 1 d .
H70 H 0.7723 0.8939 -0.2981 0.082 Uiso 1 1 calc R
C71 C 0.7691(8) 0.9883(5) -0.3922(4) 0.075(2) Uani 1 1 d .
H71 H 0.7729 0.9511 -0.4194 0.089 Uiso 1 1 calc R
C72 C 0.7660(6) 1.0757(5) -0.4258(4) 0.0507(16) Uani 1 1 d .
C73 C 0.7560(6) 1.1292(4) -0.3834(4) 0.0504(16) Uani 1 1 d .
H73 H 0.7517 1.1892 -0.4049 0.060 Uiso 1 1 calc R
C74 C 0.7523(6) 1.0954(4) -0.3106(3) 0.0483(16) Uani 1 1 d .
H74 H 0.7468 1.1329 -0.2836 0.058 Uiso 1 1 calc R
C75 C 0.7722(7) 1.1136(5) -0.5058(4) 0.065(2) Uani 1 1 d .
H75A H 0.7635 1.0671 -0.5253 0.079 Uiso 1 1 calc R
H75B H 0.7001 1.1530 -0.5166 0.079 Uiso 1 1 calc R
C76 C 1.0034(6) 1.1578(4) -0.5151(3) 0.0490(16) Uani 1 1 d .
H76 H 1.0158 1.1223 -0.4694 0.059 Uiso 1 1 calc R
C77 C 0.9116(8) 1.2194(6) -0.6070(4) 0.099(3) Uani 1 1 d .
H77 H 0.8517 1.2363 -0.6389 0.119 Uiso 1 1 calc R
C78 C 1.0316(8) 1.2488(6) -0.6183(4) 0.093(3) Uani 1 1 d .
H78 H 1.0687 1.2905 -0.6603 0.112 Uiso 1 1 calc R
N1 N 0.9568(4) -0.7104(3) -0.0310(2) 0.0361(11) Uani 1 1 d .
N2 N 1.0416(4) -0.6783(3) 0.0518(2) 0.0337(11) Uani 1 1 d .
N3 N 0.4685(4) -0.3231(3) 0.4330(2) 0.0372(11) Uani 1 1 d .
N4 N 0.5671(4) -0.2814(3) 0.5071(2) 0.0356(11) Uani 1 1 d .
N5 N 0.8937(5) 1.1612(3) -0.5416(3) 0.0450(12) Uani 1 1 d .
N6 N 1.0930(4) 1.2101(3) -0.5606(2) 0.0371(11) Uani 1 1 d .
N7 N 0.5973(4) 0.8083(3) 0.0656(2) 0.0408(12) Uani 1 1 d .
N8 N 0.3976(4) 0.7598(3) 0.0817(2) 0.0356(11) Uani 1 1 d .
N9 N 0.3811(4) 0.2433(3) 0.3618(2) 0.0289(10) Uani 1 1 d .
N10 N 0.1149(4) 0.7760(3) 0.1453(2) 0.0282(10) Uani 1 1 d .
Ni2 Ni 0.72908(6) -0.24321(4) 0.53955(3) 0.0275(2) Uani 1 1 d .
Ni1 Ni 0.21510(6) 0.73964(4) 0.06021(3) 0.0269(2) Uani 1 1 d .
O1 O -0.2107(3) 1.1381(2) 0.01323(18) 0.0350(9) Uani 1 1 d .
O2 O -0.3387(5) 1.1836(3) 0.0922(2) 0.0640(13) Uani 1 1 d .
O3 O 0.1822(6) 0.4189(3) 0.3363(2) 0.0795(17) Uani 1 1 d .
O4 O 0.2110(4) 0.3673(2) 0.4505(2) 0.0408(10) Uani 1 1 d .
O5 O 0.2913(4) 0.6386(2) 0.0155(2) 0.0400(9) Uani 1 1 d .
O6 O 0.2280(4) 0.6051(2) 0.1319(2) 0.0396(9) Uani 1 1 d .
O7 O 0.8070(3) -0.1747(2) 0.42069(19) 0.0352(9) Uani 1 1 d .
O8 O 0.6845(4) -0.1107(2) 0.48882(19) 0.0374(9) Uani 1 1 d .

loop_
_atom_site_aniso_label
_atom_site_aniso_U_11
_atom_site_aniso_U_22
_atom_site_aniso_U_33
_atom_site_aniso_U_23
_atom_site_aniso_U_13
_atom_site_aniso_U_12
C1 0.033(3) 0.031(3) 0.029(3) -0.008(2) -0.010(2) 0.010(2)
C2 0.031(3) 0.027(3) 0.017(3) -0.007(2) -0.006(2) 0.006(2)
C3 0.031(3) 0.025(3) 0.017(3) -0.004(2) 0.001(2) 0.005(2)
C4 0.024(3) 0.025(3) 0.022(3) -0.001(2) -0.003(2) 0.001(2)
C5 0.033(3) 0.031(3) 0.024(3) -0.012(2) -0.006(2) 0.008(2)
C6 0.028(3) 0.028(3) 0.023(3) -0.008(2) -0.003(2) 0.010(2)
C7 0.030(3) 0.031(3) 0.022(3) -0.010(2) -0.001(2) 0.006(2)
C8 0.036(3) 0.029(3) 0.023(3) -0.008(2) -0.002(2) 0.010(2)
C9 0.032(3) 0.047(4) 0.047(4) 0.003(3) 0.002(3) 0.018(3)
C10 0.034(3) 0.051(4) 0.063(5) 0.013(3) 0.021(3) 0.008(3)
C11 0.037(3) 0.036(3) 0.044(4) 0.014(3) 0.008(3) 0.012(3)
C12 0.038(3) 0.031(3) 0.028(3) -0.009(3) -0.006(3) 0.006(2)
C13 0.024(3) 0.030(3) 0.023(3) -0.006(2) -0.002(2) 0.004(2)
C14 0.029(3) 0.033(3) 0.026(3) -0.014(2) -0.003(2) 0.010(2)
C15 0.020(3) 0.028(3) 0.030(3) -0.007(2) 0.000(2) 0.006(2)
C16 0.030(3) 0.033(3) 0.028(3) 0.002(2) -0.006(2) 0.004(2)
C17 0.041(3) 0.040(3) 0.024(3) -0.015(3) -0.001(3) -0.004(3)
C18 0.033(3) 0.032(3) 0.028(3) -0.012(2) -0.003(2) 0.007(2)
C19 0.043(3) 0.033(3) 0.035(3) -0.014(3) -0.003(3) 0.008(3)
C20 0.032(3) 0.031(3) 0.023(3) -0.003(2) -0.006(2) 0.011(2)
C21 0.027(3) 0.026(3) 0.022(3) -0.004(2) -0.004(2) 0.001(2)
C22 0.025(3) 0.024(3) 0.017(3) 0.000(2) -0.001(2) 0.005(2)
C23 0.028(3) 0.022(3) 0.022(3) 0.000(2) -0.006(2) 0.003(2)
C24 0.028(3) 0.030(3) 0.025(3) -0.007(2) -0.006(2) 0.007(2)
C25 0.031(3) 0.024(3) 0.024(3) -0.008(2) -0.005(2) 0.012(2)
C26 0.041(3) 0.032(3) 0.030(3) -0.001(3) 0.006(3) 0.005(2)
C27 0.030(3) 0.041(3) 0.036(3) -0.002(3) 0.014(3) 0.008(2)
C28 0.032(3) 0.031(3) 0.034(3) -0.004(3) -0.001(3) 0.011(2)
C29 0.028(3) 0.028(3) 0.024(3) -0.008(2) -0.007(2) 0.005(2)
C30 0.029(3) 0.032(3) 0.017(3) -0.005(2) -0.002(2) 0.004(2)
C31 0.027(3) 0.029(3) 0.030(3) -0.011(2) -0.005(2) 0.005(2)
C32 0.024(3) 0.025(3) 0.022(3) -0.005(2) -0.004(2) 0.005(2)
C33 0.024(3) 0.025(3) 0.026(3) -0.009(2) -0.003(2) 0.007(2)
C34 0.039(3) 0.033(3) 0.020(3) -0.011(2) -0.001(2) 0.005(2)
C35 0.033(3) 0.026(3) 0.019(3) -0.002(2) -0.005(2) 0.002(2)
C36 0.025(3) 0.025(3) 0.035(3) -0.005(2) -0.003(2) 0.003(2)
C37 0.025(3) 0.030(3) 0.021(3) -0.009(2) 0.001(2) 0.002(2)
C38 0.025(3) 0.047(3) 0.038(4) -0.015(3) -0.003(3) 0.001(2)
C39 0.041(3) 0.034(3) 0.030(3) -0.006(3) -0.004(3) -0.004(3)
C40 0.055(4) 0.058(4) 0.035(4) 0.006(3) -0.007(3) -0.012(3)
C41 0.050(4) 0.059(4) 0.050(4) -0.003(4) -0.010(3) -0.020(3)
C42 0.039(3) 0.057(4) 0.037(3) -0.015(3) -0.015(3) 0.007(3)
C43 0.033(3) 0.045(3) 0.030(3) -0.009(3) -0.005(3) 0.002(3)
C44 0.030(3) 0.056(4) 0.026(3) -0.007(3) -0.004(3) -0.005(3)
C45 0.035(3) 0.053(4) 0.032(3) -0.016(3) -0.009(3) -0.001(3)
C46 0.033(3) 0.045(3) 0.033(3) -0.007(3) -0.010(3) 0.001(2)
C47 0.031(3) 0.072(5) 0.081(5) -0.044(4) -0.014(3) 0.001(3)
C48 0.043(4) 0.073(5) 0.084(5) -0.050(4) -0.021(4) 0.009(3)
C49 0.044(3) 0.035(3) 0.035(3) -0.011(3) -0.013(3) 0.006(3)
C50 0.040(3) 0.059(4) 0.031(3) 0.004(3) -0.005(3) -0.013(3)
C51 0.042(4) 0.052(4) 0.045(4) 0.006(3) -0.011(3) -0.017(3)
C52 0.039(3) 0.045(3) 0.036(3) -0.015(3) -0.016(3) 0.007(3)
C53 0.033(3) 0.036(3) 0.029(3) -0.004(3) -0.003(3) -0.002(2)
C54 0.041(3) 0.050(4) 0.041(4) -0.017(3) -0.015(3) 0.000(3)
C55 0.029(3) 0.055(4) 0.049(4) -0.021(3) -0.015(3) 0.005(3)
C56 0.032(3) 0.040(3) 0.028(3) -0.007(3) -0.005(3) 0.005(2)
C57 0.041(3) 0.061(4) 0.034(3) -0.023(3) -0.011(3) 0.007(3)
C58 0.032(3) 0.060(4) 0.040(4) -0.017(3) -0.014(3) 0.004(3)
C59 0.040(3) 0.037(3) 0.045(4) -0.001(3) -0.015(3) 0.002(3)
C60 0.049(4) 0.061(4) 0.050(4) 0.006(3) -0.029(3) 0.000(3)
C61 0.044(4) 0.061(4) 0.040(4) 0.004(3) -0.015(3) 0.002(3)
C62 0.058(4) 0.078(5) 0.050(4) -0.011(4) -0.016(4) -0.025(4)
C63 0.033(3) 0.054(4) 0.047(4) -0.016(3) -0.006(3) -0.010(3)
C64 0.057(4) 0.033(3) 0.058(4) -0.011(3) -0.011(4) -0.003(3)
C65 0.060(4) 0.038(3) 0.048(4) -0.021(3) -0.004(3) 0.002(3)
C66 0.031(3) 0.040(3) 0.047(4) -0.022(3) 0.004(3) -0.006(2)
C67 0.096(6) 0.040(4) 0.055(5) -0.015(3) -0.001(4) -0.027(4)
C68 0.077(5) 0.055(4) 0.055(5) -0.028(4) -0.003(4) -0.020(4)
C69 0.033(3) 0.040(3) 0.050(4) -0.019(3) 0.008(3) -0.013(3)
C70 0.110(6) 0.045(4) 0.054(5) -0.025(4) 0.003(4) -0.022(4)
C71 0.105(6) 0.069(5) 0.062(5) -0.040(4) -0.002(5) -0.018(5)
C72 0.034(3) 0.071(5) 0.050(4) -0.024(4) -0.001(3) -0.017(3)
C73 0.041(4) 0.051(4) 0.058(4) -0.017(3) -0.003(3) -0.001(3)
C74 0.056(4) 0.048(4) 0.045(4) -0.024(3) 0.002(3) -0.003(3)
C75 0.058(4) 0.093(6) 0.048(4) -0.023(4) -0.007(4) -0.022(4)
C76 0.038(3) 0.056(4) 0.046(4) -0.007(3) -0.007(3) 0.002(3)
C77 0.072(6) 0.152(9) 0.054(5) 0.011(5) -0.034(4) -0.050(6)
C78 0.080(6) 0.135(7) 0.035(4) 0.029(5) -0.027(4) -0.059(5)
N1 0.033(3) 0.039(3) 0.037(3) -0.012(2) -0.008(2) 0.007(2)
N2 0.033(3) 0.035(3) 0.031(3) -0.007(2) -0.006(2) -0.003(2)
N3 0.032(3) 0.048(3) 0.033(3) -0.014(2) -0.006(2) 0.002(2)
N4 0.035(3) 0.039(3) 0.027(3) -0.002(2) -0.007(2) 0.003(2)
N5 0.042(3) 0.059(3) 0.037(3) -0.015(3) -0.011(2) -0.009(2)
N6 0.040(3) 0.039(3) 0.031(3) -0.009(2) -0.007(2) 0.002(2)
N7 0.035(3) 0.053(3) 0.035(3) -0.013(2) -0.009(2) -0.005(2)
N8 0.035(3) 0.038(3) 0.029(3) -0.005(2) -0.007(2) 0.006(2)
N9 0.031(2) 0.029(2) 0.021(2) -0.0031(19) -0.0015(19) 0.0069(19)
N10 0.033(2) 0.030(2) 0.022(2) -0.0095(19) -0.003(2) 0.0081(19)
Ni2 0.0318(4) 0.0263(4) 0.0215(4) -0.0054(3) -0.0034(3) 0.0089(3)
Ni1 0.0289(4) 0.0284(4) 0.0224(4) -0.0084(3) -0.0030(3) 0.0084(3)
O1 0.041(2) 0.035(2) 0.022(2) -0.0021(17) 0.0019(17) -0.0010(16)
O2 0.093(4) 0.039(2) 0.044(3) -0.004(2) 0.009(3) 0.028(2)
O3 0.145(5) 0.053(3) 0.045(3) -0.025(2) -0.022(3) 0.046(3)
O4 0.050(2) 0.026(2) 0.041(2) -0.0035(18) -0.014(2) 0.0152(17)
O5 0.044(2) 0.030(2) 0.035(2) -0.0011(18) 0.0043(19) 0.0051(17)
O6 0.048(2) 0.033(2) 0.039(2) -0.0124(18) -0.011(2) 0.0113(17)
O7 0.039(2) 0.032(2) 0.033(2) -0.0088(17) -0.0050(18) 0.0088(17)
O8 0.050(2) 0.028(2) 0.023(2) -0.0001(16) 0.0021(18) 0.0112(17)

loop_
_atom_type_symbol
_atom_type_description
_atom_type_scat_dispersion_real
_atom_type_scat_dispersion_imag
_atom_type_scat_source
C C 0.0033 0.0016 'International Tables Vol C Tables 4.2.6.8 and 6.1.1.4'
H H 0.0000 0.0000 'International Tables Vol C Tables 4.2.6.8 and 6.1.1.4'
N N 0.0061 0.0033 'International Tables Vol C Tables 4.2.6.8 and 6.1.1.4'
O O 0.0106 0.0060 'International Tables Vol C Tables 4.2.6.8 and 6.1.1.4'
Ni Ni 0.3393 1.1124 'International Tables Vol C Tables 4.2.6.8 and 6.1.1.4'

loop_
_geom_angle_atom_site_label_1
_geom_angle_atom_site_label_2
_geom_angle_atom_site_label_3
_geom_angle
_geom_angle_site_symmetry_1
_geom_angle_site_symmetry_3
N10 C1 C2 124.5(5) . .
N10 C1 H1 117.8 . .
C2 C1 H1 117.8 . .
C3 C2 C1 116.9(4) . .
C3 C2 C13 124.6(4) . .
C1 C2 C13 118.4(4) . .
C2 C3 C4 119.9(4) . .
C2 C3 H3 120.0 . .
C4 C3 H3 120.0 . .
C5 C4 C3 118.2(4) . .
C5 C4 C6 120.6(4) . .
C3 C4 C6 121.1(4) . .
N10 C5 C4 122.0(5) . .
N10 C5 H5 119.0 . .
C4 C5 H5 119.0 . .
C7 C6 C11 117.8(4) . .
C7 C6 C4 122.7(4) . .
C11 C6 C4 119.5(4) . .
C6 C7 C8 121.5(5) . .
C6 C7 H7 119.3 . .
C8 C7 H7 119.3 . .
C9 C8 C7 119.1(5) . .
C9 C8 C12 117.9(4) . .
C7 C8 C12 122.9(5) . .
C8 C9 C10 120.3(5) . .
C8 C9 H9 119.8 . .
C10 C9 H9 119.8 . .
C11 C10 C9 119.7(5) . .
C11 C10 H10 120.2 . .
C9 C10 H10 120.2 . .
C10 C11 C6 121.5(5) . .
C10 C11 H11 119.2 . .
C6 C11 H11 119.2 . .
O2 C12 O1 124.0(5) . .
O2 C12 C8 118.0(5) . .
O1 C12 C8 118.0(4) . .
C14 C13 C18 118.4(5) . .
C14 C13 C2 117.8(4) . .
C18 C13 C2 123.8(4) . .
C15 C14 C13 122.1(5) . .
C15 C14 H14 119.0 . .
C13 C14 H14 119.0 . .
C16 C15 C14 118.9(4) . .
C16 C15 C19 124.1(5) . .
C14 C15 C19 117.0(5) . .
C15 C16 C17 120.4(5) . .
C15 C16 H16 119.8 . .
C17 C16 H16 119.8 . .
C18 C17 C16 120.3(5) . .
C18 C17 H17 119.8 . .
C16 C17 H17 119.8 . .
C17 C18 C13 119.8(5) . .
C17 C18 H18 120.1 . .
C13 C18 H18 120.1 . .
O3 C19 O4 126.0(5) . .
O3 C19 C15 115.8(5) . .
O4 C19 C15 118.3(5) . .
N9 C20 C21 124.4(4) . .
N9 C20 H20 117.8 . .
C21 C20 H20 117.8 . .
C20 C21 C22 117.3(4) . .
C20 C21 C32 121.3(4) . .
C22 C21 C32 121.4(4) . .
C23 C22 C21 119.8(5) . .
C23 C22 H22 120.1 . .
C21 C22 H22 120.1 . .
C22 C23 C24 117.9(4) . .
C22 C23 C25 120.9(4) . .
C24 C23 C25 121.1(4) . .
N9 C24 C23 123.6(4) . .
N9 C24 H24 118.2 . .
C23 C24 H24 118.2 . .
C30 C25 C26 118.0(4) . .
C30 C25 C23 121.5(4) . .
C26 C25 C23 120.5(4) . .
C27 C26 C25 121.0(5) . .
C27 C26 H26 119.5 . .
C25 C26 H26 119.5 . .
C28 C27 C26 120.0(5) . .
C28 C27 H27 120.0 . .
C26 C27 H27 120.0 . .
C29 C28 C27 120.4(5) . .
C29 C28 H28 119.8 . .
C27 C28 H28 119.8 . .
C28 C29 C30 119.1(5) . .
C28 C29 C31 121.2(4) . .
C30 C29 C31 119.7(4) . .
C25 C30 C29 121.5(5) . .
C25 C30 H30 119.2 . .
C29 C30 H30 119.2 . .
O7 C31 O8 120.9(5) . .
O7 C31 C29 120.3(5) . .
O8 C31 C29 118.8(4) . .
C33 C32 C37 118.4(4) . .
C33 C32 C21 120.4(4) . .
C37 C32 C21 121.3(4) . .
C34 C33 C32 120.9(4) . .
C34 C33 H33 119.6 . .
C32 C33 H33 119.6 . .
C35 C34 C33 121.0(5) . .
C35 C34 H34 119.5 . .
C33 C34 H34 119.5 . .
C34 C35 C36 119.9(5) . .
C34 C35 H35 120.0 . .
C36 C35 H35 120.0 . .
C35 C36 C37 119.3(4) . .
C35 C36 C38 119.5(5) . .
C37 C36 C38 121.1(5) . .
C32 C37 C36 120.5(5) . .
C32 C37 H37 119.8 . .
C36 C37 H37 119.8 . .
O6 C38 O5 122.0(5) . .
O6 C38 C36 120.3(5) . .
O5 C38 C36 117.6(5) . .
O6 C38 Ni1 61.5(3) . .
O5 C38 Ni1 60.5(3) . .
C36 C38 Ni1 174.8(4) . .
N4 C39 N3 112.3(5) . .
N4 C39 H39 123.8 . .
N3 C39 H39 123.8 . .
C41 C40 N4 110.2(5) . .
C41 C40 H40 124.9 . .
N4 C40 H40 124.9 . .
C40 C41 N3 106.8(5) . .
C40 C41 H41 126.6 . .
N3 C41 H41 126.6 . .
N3 C42 C43 112.9(4) . .
N3 C42 H42A 109.0 . .
C43 C42 H42A 109.0 . .
N3 C42 H42B 109.0 . .
C43 C42 H42B 109.0 . .
H42A C42 H42B 107.8 . .
C44 C43 C48 117.9(5) . .
C44 C43 C42 119.9(5) . .
C48 C43 C42 122.0(5) . .
C45 C44 C43 120.9(5) . .
C45 C44 H44 119.6 . .
C43 C44 H44 119.6 . .
C44 C45 C46 121.7(5) . .
C44 C45 H45 119.1 . .
C46 C45 H45 119.1 . .
C47 C46 C45 116.3(6) . .
C47 C46 C56 122.6(5) . .
C45 C46 C56 121.1(5) . .
C48 C47 C46 122.6(6) . .
C48 C47 H47 118.7 . .
C46 C47 H47 118.7 . .
C47 C48 C43 120.5(6) . .
C47 C48 H48 119.7 . .
C43 C48 H48 119.7 . .
N1 C49 N2 112.3(5) . .
N1 C49 H49 123.8 . .
N2 C49 H49 123.8 . .
C51 C50 N1 109.9(5) . .
C51 C50 H50 125.0 . .
N1 C50 H50 125.0 . .
C50 C51 N2 106.4(5) . .
C50 C51 H51 126.8 . .
N2 C51 H51 126.8 . .
N2 C52 C53 113.5(4) . .
N2 C52 H52A 108.9 . .
C53 C52 H52A 108.9 . .
N2 C52 H52B 108.9 . .
C53 C52 H52B 108.9 . .
H52A C52 H52B 107.7 . .
C58 C53 C54 117.9(5) . .
C58 C53 C52 118.3(5) . .
C54 C53 C52 123.8(5) . .
C55 C54 C53 120.6(5) . .
C55 C54 H54 119.7 . .
C53 C54 H54 119.7 . .
C54 C55 C56 121.7(5) . .
C54 C55 H55 119.1 . .
C56 C55 H55 119.1 . .
C57 C56 C55 116.5(5) . .
C57 C56 C46 120.6(5) . .
C55 C56 C46 122.9(5) . .
C58 C57 C56 121.7(5) . .
C58 C57 H57 119.1 . .
C56 C57 H57 119.1 . .
C57 C58 C53 121.4(5) . .
C57 C58 H58 119.3 . .
C53 C58 H58 119.3 . .
N8 C59 N7 113.5(5) . .
N8 C59 H59 123.3 . .
N7 C59 H59 123.3 . .
C61 C60 N7 107.5(5) . .
C61 C60 H60 126.2 . .
N7 C60 H60 126.2 . .
C60 C61 N8 109.8(6) . .
C60 C61 H61 125.1 . .
N8 C61 H61 125.1 . .
N7 C62 C63 112.2(5) . .
N7 C62 H62A 109.2 . .
C63 C62 H62A 109.2 . .
N7 C62 H62B 109.2 . .
C63 C62 H62B 109.2 . .
H62A C62 H62B 107.9 . .
C64 C63 C68 118.2(6) . .
C64 C63 C62 122.3(6) . .
C68 C63 C62 119.4(6) . .
C63 C64 C65 121.9(6) . .
C63 C64 H64 119.0 . .
C65 C64 H64 119.0 . .
C64 C65 C66 121.2(5) . .
C64 C65 H65 119.4 . .
C66 C65 H65 119.4 . .
C67 C66 C65 116.4(6) . .
C67 C66 C69 122.6(5) . .
C65 C66 C69 121.0(5) . .
C66 C67 C68 122.7(6) . .
C66 C67 H67 118.6 . .
C68 C67 H67 118.6 . .
C63 C68 C67 119.6(6) . .
C63 C68 H68 120.2 . .
C67 C68 H68 120.2 . .
C74 C69 C70 116.9(6) . .
C74 C69 C66 121.3(5) . .
C70 C69 C66 121.7(5) . .
C71 C70 C69 121.2(6) . .
C71 C70 H70 119.4 . .
C69 C70 H70 119.4 . .
C72 C71 C70 121.5(6) . .
C72 C71 H71 119.2 . .
C70 C71 H71 119.2 . .
C71 C72 C73 117.7(6) . .
C71 C72 C75 121.6(6) . .
C73 C72 C75 120.7(6) . .
C74 C73 C72 121.1(6) . .
C74 C73 H73 119.4 . .
C72 C73 H73 119.4 . .
C73 C74 C69 121.5(6) . .
C73 C74 H74 119.3 . .
C69 C74 H74 119.3 . .
N5 C75 C72 113.0(5) . .
N5 C75 H75A 109.0 . .
C72 C75 H75A 109.0 . .
N5 C75 H75B 109.0 . .
C72 C75 H75B 109.0 . .
H75A C75 H75B 107.8 . .
N6 C76 N5 113.0(5) . .
N6 C76 H76 123.5 . .
N5 C76 H76 123.5 . .
N5 C77 C78 106.9(6) . .
N5 C77 H77 126.5 . .
C78 C77 H77 126.5 . .
C77 C78 N6 111.2(6) . .
C77 C78 H78 124.4 . .
N6 C78 H78 124.4 . .
C49 N1 C50 104.8(5) . .
C49 N1 Ni1 119.7(4) . 2_655
C50 N1 Ni1 125.8(4) . 2_655
C49 N2 C51 106.6(5) . .
C49 N2 C52 126.3(5) . .
C51 N2 C52 126.8(5) . .
C39 N3 C41 106.3(5) . .
C39 N3 C42 126.5(5) . .
C41 N3 C42 126.8(5) . .
C39 N4 C40 104.5(5) . .
C39 N4 Ni2 125.6(4) . .
C40 N4 Ni2 124.4(4) . .
C76 N5 C77 106.3(5) . .
C76 N5 C75 128.2(5) . .
C77 N5 C75 125.4(5) . .
C76 N6 C78 102.5(5) . .
C76 N6 Ni2 127.6(4) . 2_765
C78 N6 Ni2 128.8(4) . 2_765
C59 N7 C60 105.6(5) . .
C59 N7 C62 127.0(5) . .
C60 N7 C62 127.5(5) . .
C59 N8 C61 103.7(5) . .
C59 N8 Ni1 128.5(4) . .
C61 N8 Ni1 126.8(4) . .
C24 N9 C20 116.9(4) . .
C24 N9 Ni2 117.5(3) . 2_656
C20 N9 Ni2 125.5(3) . 2_656
C1 N10 C5 118.3(4) . .
C1 N10 Ni1 116.3(3) . .
C5 N10 Ni1 123.5(3) . .
O4 Ni2 N4 83.54(16) 2_656 .
O4 Ni2 N6 91.92(16) 2_656 2_765
N4 Ni2 N6 172.03(17) . 2_765
O4 Ni2 N9 108.28(15) 2_656 2_656
N4 Ni2 N9 90.79(17) . 2_656
N6 Ni2 N9 96.86(17) 2_765 2_656
O4 Ni2 O8 158.83(15) 2_656 .
N4 Ni2 O8 90.01(15) . .
N6 Ni2 O8 91.93(16) 2_765 .
N9 Ni2 O8 91.91(14) 2_656 .
O4 Ni2 O7 100.16(14) 2_656 .
N4 Ni2 O7 88.73(15) . .
N6 Ni2 O7 85.62(15) 2_765 .
N9 Ni2 O7 151.32(14) 2_656 .
O8 Ni2 O7 59.42(13) . .
O1 Ni1 N10 94.21(15) 2_575 .
O1 Ni1 N8 92.48(15) 2_575 .
N10 Ni1 N8 94.76(17) . .
O1 Ni1 N1 89.10(16) 2_575 2_655
N10 Ni1 N1 91.96(17) . 2_655
N8 Ni1 N1 172.96(17) . 2_655
O1 Ni1 O5 115.02(14) 2_575 .
N10 Ni1 O5 149.98(15) . .
N8 Ni1 O5 90.85(16) . .
N1 Ni1 O5 82.27(15) 2_655 .
O1 Ni1 O6 175.39(14) 2_575 .
N10 Ni1 O6 90.40(15) . .
N8 Ni1 O6 87.25(15) . .
N1 Ni1 O6 90.63(15) 2_655 .
O5 Ni1 O6 60.39(14) . .
O1 Ni1 C38 145.30(17) 2_575 .
N10 Ni1 C38 120.32(17) . .
N8 Ni1 C38 88.22(17) . .
N1 Ni1 C38 86.59(17) 2_655 .
O5 Ni1 C38 30.31(16) . .
O6 Ni1 C38 30.10(15) . .
C12 O1 Ni1 116.7(3) . 2_575
C19 O4 Ni2 129.1(4) . 2_656
C38 O5 Ni1 89.2(3) . .
C38 O6 Ni1 88.4(3) . .
C31 O7 Ni2 86.0(3) . .
C31 O8 Ni2 93.7(3) . .

loop_
_geom_bond_atom_site_label_1
_geom_bond_atom_site_label_2
_geom_bond_distance
_geom_bond_site_symmetry_2
C1 N10 1.321(6) .
C1 C2 1.388(7) .
C1 H1 0.9300 .
C2 C3 1.383(6) .
C2 C13 1.483(6) .
C3 C4 1.403(6) .
C3 H3 0.9300 .
C4 C5 1.385(7) .
C4 C6 1.491(6) .
C5 N10 1.351(6) .
C5 H5 0.9300 .
C6 C7 1.384(7) .
C6 C11 1.389(7) .
C7 C8 1.397(6) .
C7 H7 0.9300 .
C8 C9 1.380(7) .
C8 C12 1.504(7) .
C9 C10 1.381(8) .
C9 H9 0.9300 .
C10 C11 1.382(7) .
C10 H10 0.9300 .
C11 H11 0.9300 .
C12 O2 1.220(6) .
C12 O1 1.267(6) .
C13 C14 1.393(6) .
C13 C18 1.408(7) .
C14 C15 1.388(7) .
C14 H14 0.9300 .
C15 C16 1.384(7) .
C15 C19 1.528(7) .
C16 C17 1.397(7) .
C16 H16 0.9300 .
C17 C18 1.390(7) .
C17 H17 0.9300 .
C18 H18 0.9300 .
C19 O3 1.239(6) .
C19 O4 1.245(6) .
C20 N9 1.350(6) .
C20 C21 1.387(7) .
C20 H20 0.9300 .
C21 C22 1.404(6) .
C21 C32 1.495(6) .
C22 C23 1.393(6) .
C22 H22 0.9300 .
C23 C24 1.395(7) .
C23 C25 1.489(6) .
C24 N9 1.350(6) .
C24 H24 0.9300 .
C25 C30 1.375(7) .
C25 C26 1.393(7) .
C26 C27 1.386(7) .
C26 H26 0.9300 .
C27 C28 1.378(7) .
C27 H27 0.9300 .
C28 C29 1.372(7) .
C28 H28 0.9300 .
C29 C30 1.405(6) .
C29 C31 1.493(7) .
C30 H30 0.9300 .
C31 O7 1.261(6) .
C31 O8 1.264(6) .
C32 C33 1.392(6) .
C32 C37 1.393(6) .
C33 C34 1.373(7) .
C33 H33 0.9300 .
C34 C35 1.372(7) .
C34 H34 0.9300 .
C35 C36 1.383(7) .
C35 H35 0.9300 .
C36 C37 1.410(7) .
C36 C38 1.521(7) .
C37 H37 0.9300 .
C38 O6 1.254(6) .
C38 O5 1.262(6) .
C38 Ni1 2.500(6) .
C39 N4 1.315(6) .
C39 N3 1.349(7) .
C39 H39 0.9300 .
C40 C41 1.345(8) .
C40 N4 1.377(7) .
C40 H40 0.9300 .
C41 N3 1.362(7) .
C41 H41 0.9300 .
C42 N3 1.466(7) .
C42 C43 1.535(8) .
C42 H42A 0.9700 .
C42 H42B 0.9700 .
C43 C44 1.387(7) .
C43 C48 1.390(8) .
C44 C45 1.378(7) .
C44 H44 0.9300 .
C45 C46 1.398(7) .
C45 H45 0.9300 .
C46 C47 1.387(8) .
C46 C56 1.486(8) .
C47 C48 1.372(8) .
C47 H47 0.9300 .
C48 H48 0.9300 .
C49 N1 1.310(7) .
C49 N2 1.337(7) .
C49 H49 0.9300 .
C50 C51 1.347(8) .
C50 N1 1.371(7) .
C50 H50 0.9300 .
C51 N2 1.364(7) .
C51 H51 0.9300 .
C52 N2 1.470(6) .
C52 C53 1.502(7) .
C52 H52A 0.9700 .
C52 H52B 0.9700 .
C53 C58 1.387(7) .
C53 C54 1.395(7) .
C54 C55 1.384(8) .
C54 H54 0.9300 .
C55 C56 1.400(7) .
C55 H55 0.9300 .
C56 C57 1.400(7) .
C57 C58 1.372(8) .
C57 H57 0.9300 .
C58 H58 0.9300 .
C59 N8 1.319(7) .
C59 N7 1.332(7) .
C59 H59 0.9300 .
C60 C61 1.339(8) .
C60 N7 1.363(7) .
C60 H60 0.9300 .
C61 N8 1.381(7) .
C61 H61 0.9300 .
C62 N7 1.458(7) .
C62 C63 1.521(8) .
C62 H62A 0.9700 .
C62 H62B 0.9700 .
C63 C64 1.367(8) .
C63 C68 1.376(8) .
C64 C65 1.376(8) .
C64 H64 0.9300 .
C65 C66 1.382(8) .
C65 H65 0.9300 .
C66 C67 1.379(8) .
C66 C69 1.505(8) .
C67 C68 1.388(9) .
C67 H67 0.9300 .
C68 H68 0.9300 .
C69 C74 1.380(8) .
C69 C70 1.386(8) .
C70 C71 1.373(10) .
C70 H70 0.9300 .
C71 C72 1.360(9) .
C71 H71 0.9300 .
C72 C73 1.386(8) .
C72 C75 1.500(9) .
C73 C74 1.367(8) .
C73 H73 0.9300 .
C74 H74 0.9300 .
C75 N5 1.481(8) .
C75 H75A 0.9700 .
C75 H75B 0.9700 .
C76 N6 1.320(7) .
C76 N5 1.329(7) .
C76 H76 0.9300 .
C77 N5 1.329(8) .
C77 C78 1.331(9) .
C77 H77 0.9300 .
C78 N6 1.358(7) .
C78 H78 0.9300 .
N1 Ni1 2.101(4) 2_655
N4 Ni2 2.098(4) .
N6 Ni2 2.108(4) 2_765
N8 Ni1 2.090(4) .
N9 Ni2 2.118(4) 2_656
N10 Ni1 2.090(4) .
Ni2 O4 2.039(3) 2_656
Ni2 N6 2.108(5) 2_765
Ni2 N9 2.118(4) 2_656
Ni2 O8 2.123(3) .
Ni2 O7 2.297(4) .
Ni1 O1 2.050(3) 2_575
Ni1 N1 2.101(4) 2_655
Ni1 O5 2.176(4) .
Ni1 O6 2.198(4) .
O1 Ni1 2.050(3) 2_575
O4 Ni2 2.039(3) 2_656
